data_4349147
loop_
_publ_author_name
'H\"arling, Stephan M'
'G\"orls, Helmar'
'Krieck, Sven'
'Westerhausen, Matthias'

_publ_section_title
;
 Potassium-Mediated Hydrophosphorylation of Heterocumulenes with
 Diarylphosphane Oxide and Sulfide.
;
_journal_issue 20
_journal_name_full 'Inorganic chemistry'
_journal_page_first 10741
_journal_page_last 10750
_journal_paper_doi 10.1021/acs.inorgchem.6b01973
_journal_volume 55
_journal_year 2016
_chemical_formula_moiety 'C16 H18 N P S2'
_chemical_formula_sum 'C16 H18 N P S2'
_chemical_formula_weight 319.40
_space_group_IT_number 2
_space_group_name_Hall '-P 1'
_space_group_name_H-M_alt 'P -1'
_symmetry_cell_setting triclinic
_symmetry_space_group_name_Hall '-P 1'
_symmetry_space_group_name_H-M 'P -1'
_atom_sites_solution_hydrogens difmap
_atom_sites_solution_primary direct
_atom_sites_solution_secondary difmap
_audit_creation_method SHELXL-97
_cell_angle_alpha 88.086(2)
_cell_angle_beta 79.252(2)
_cell_angle_gamma 63.0590(10)
_cell_formula_units_Z 2
_cell_length_a 8.6631(2)
_cell_length_b 9.1920(3)
_cell_length_c 11.6161(3)
_cell_measurement_reflns_used 6324
_cell_measurement_temperature 133(2)
_cell_measurement_theta_max 27.49
_cell_measurement_theta_min 2.49
_cell_volume 808.77(4)
_computing_cell_refinement DENZO
_computing_data_collection COLLECT
_computing_data_reduction DENZO
_computing_molecular_graphics SHELXTL/PC
_computing_publication_material SHELXL-97
_computing_structure_refinement 'SHELXL-97 (Sheldrick, 2008)'
_computing_structure_solution 'SHELXS-97 (Sheldrick, 2008)'
_diffrn_ambient_temperature 133(2)
_diffrn_measured_fraction_theta_full 0.989
_diffrn_measured_fraction_theta_max 0.989
_diffrn_measurement_device_type KappaCCD
_diffrn_measurement_method 'phi- + omega-scan'
_diffrn_radiation_monochromator graphite
_diffrn_radiation_source 'fine-focus sealed tube'
_diffrn_radiation_type MoK\a
_diffrn_radiation_wavelength 0.71073
_diffrn_reflns_av_R_equivalents 0.0165
_diffrn_reflns_av_sigmaI/netI 0.0255
_diffrn_reflns_limit_h_max 11
_diffrn_reflns_limit_h_min -11
_diffrn_reflns_limit_k_max 11
_diffrn_reflns_limit_k_min -11
_diffrn_reflns_limit_l_max 14
_diffrn_reflns_limit_l_min -15
_diffrn_reflns_number 6324
_diffrn_reflns_theta_full 27.49
_diffrn_reflns_theta_max 27.49
_diffrn_reflns_theta_min 2.49
_exptl_absorpt_coefficient_mu 0.418
_exptl_absorpt_correction_T_max 0.7456
_exptl_absorpt_correction_T_min 0.6452
_exptl_absorpt_correction_type multi-scan
_exptl_absorpt_process_details 'SADABS, Bruker-AXS, 2002'
_exptl_crystal_colour light_yellow
_exptl_crystal_density_diffrn 1.312
_exptl_crystal_density_method 'not measured'
_exptl_crystal_description prism
_exptl_crystal_F_000 336
_exptl_crystal_size_max 0.104
_exptl_crystal_size_mid 0.103
_exptl_crystal_size_min 0.103
_refine_diff_density_max 0.520
_refine_diff_density_min -0.267
_refine_diff_density_rms 0.052
_refine_ls_extinction_method none
_refine_ls_goodness_of_fit_ref 1.054
_refine_ls_hydrogen_treatment refall
_refine_ls_matrix_type full
_refine_ls_number_parameters 253
_refine_ls_number_reflns 3664
_refine_ls_number_restraints 0
_refine_ls_restrained_S_all 1.054
_refine_ls_R_factor_all 0.0350
_refine_ls_R_factor_gt 0.0319
_refine_ls_shift/su_max 0.000
_refine_ls_shift/su_mean 0.000
_refine_ls_structure_factor_coef Fsqd
_refine_ls_weighting_details 'calc w=1/[\s^2^(Fo^2^)+(0.0231P)^2^+0.7282P] where P=(Fo^2^+2Fc^2^)/3'
_refine_ls_weighting_scheme calc
_refine_ls_wR_factor_gt 0.0748
_refine_ls_wR_factor_ref 0.0772
_reflns_number_gt 3407
_reflns_number_total 3664
_reflns_threshold_expression >2sigma(I)
_cod_data_source_file ic6b01973_si_001.cif
_cod_data_source_block FO5468
_cod_database_code 4349147

loop_
_symmetry_equiv_pos_as_xyz
'x, y, z'
'-x, -y, -z'

loop_
_atom_site_label
_atom_site_type_symbol
_atom_site_fract_x
_atom_site_fract_y
_atom_site_fract_z
_atom_site_U_iso_or_equiv
_atom_site_adp_type
_atom_site_occupancy
_atom_site_symmetry_multiplicity
_atom_site_calc_flag
S1 S 0.88843(6) 0.30513(6) 0.16688(3) 0.02533(11) Uani 1 1 d
S2 S 0.47353(5) 0.27238(5) 0.47831(3) 0.01849(10) Uani 1 1 d
P1 P 0.57475(5) 0.27187(5) 0.31252(3) 0.01429(9) Uani 1 1 d
N1 N 0.83536(17) 0.27811(16) 0.39926(12) 0.0168(3) Uani 1 1 d
H1N1 H 0.766(3) 0.274(3) 0.4592(19) 0.030(5) Uiso 1 1 d
C1 C 0.78445(19) 0.28813(18) 0.29796(13) 0.0165(3) Uani 1 1 d
C2 C 1.00108(19) 0.27461(19) 0.41593(14) 0.0176(3) Uani 1 1 d
H2 H 1.018(3) 0.355(2) 0.3667(17) 0.022(5) Uiso 1 1 d
C3 C 1.1542(2) 0.1067(2) 0.37840(19) 0.0293(4) Uani 1 1 d
H3A H 1.138(3) 0.024(3) 0.428(2) 0.044(7) Uiso 1 1 d
H3C H 1.265(3) 0.109(3) 0.385(2) 0.038(6) Uiso 1 1 d
H3B H 1.161(3) 0.078(3) 0.297(2) 0.047(7) Uiso 1 1 d
C4 C 0.9808(2) 0.3223(2) 0.54392(15) 0.0246(3) Uani 1 1 d
H4C H 1.086(3) 0.328(2) 0.5558(17) 0.025(5) Uiso 1 1 d
H4B H 0.965(3) 0.241(3) 0.593(2) 0.040(6) Uiso 1 1 d
H4A H 0.881(3) 0.427(3) 0.5666(19) 0.034(6) Uiso 1 1 d
C5 C 0.63720(19) 0.08475(19) 0.22854(13) 0.0164(3) Uani 1 1 d
C6 C 0.6609(2) 0.0796(2) 0.10601(14) 0.0209(3) Uani 1 1 d
H6 H 0.642(3) 0.177(3) 0.0662(18) 0.026(5) Uiso 1 1 d
C7 C 0.7071(2) -0.0660(2) 0.04464(15) 0.0247(3) Uani 1 1 d
H7 H 0.722(3) -0.069(3) -0.0405(19) 0.032(6) Uiso 1 1 d
C8 C 0.7321(2) -0.2057(2) 0.10421(16) 0.0248(3) Uani 1 1 d
H8 H 0.760(3) -0.300(3) 0.0642(17) 0.025(5) Uiso 1 1 d
C9 C 0.7119(2) -0.2017(2) 0.22532(16) 0.0232(3) Uani 1 1 d
H9 H 0.730(3) -0.294(3) 0.2652(18) 0.027(5) Uiso 1 1 d
C10 C 0.6630(2) -0.0565(2) 0.28811(14) 0.0186(3) Uani 1 1 d
H10 H 0.645(3) -0.050(2) 0.3700(18) 0.026(5) Uiso 1 1 d
C11 C 0.43324(19) 0.43772(18) 0.23575(13) 0.0157(3) Uani 1 1 d
C12 C 0.4385(2) 0.5871(2) 0.23336(14) 0.0211(3) Uani 1 1 d
H12 H 0.525(3) 0.602(2) 0.2675(18) 0.028(5) Uiso 1 1 d
C13 C 0.3170(2) 0.7182(2) 0.18332(15) 0.0249(4) Uani 1 1 d
H13 H 0.320(3) 0.816(3) 0.1823(18) 0.030(5) Uiso 1 1 d
C14 C 0.1882(2) 0.7025(2) 0.13776(14) 0.0255(4) Uani 1 1 d
H14 H 0.106(3) 0.794(3) 0.1055(18) 0.028(5) Uiso 1 1 d
C15 C 0.1811(2) 0.5546(2) 0.14115(14) 0.0236(3) Uani 1 1 d
H15 H 0.093(3) 0.544(3) 0.1109(19) 0.032(6) Uiso 1 1 d
C16 C 0.3029(2) 0.4224(2) 0.18976(14) 0.0190(3) Uani 1 1 d
H16 H 0.298(3) 0.322(3) 0.1929(18) 0.029(5) Uiso 1 1 d

loop_
_atom_site_aniso_label
_atom_site_aniso_U_11
_atom_site_aniso_U_22
_atom_site_aniso_U_33
_atom_site_aniso_U_23
_atom_site_aniso_U_13
_atom_site_aniso_U_12
S1 0.0241(2) 0.0419(3) 0.01543(19) 0.00165(16) -0.00041(15) -0.02100(19)
S2 0.01846(19) 0.0243(2) 0.01378(18) 0.00078(14) -0.00055(13) -0.01162(16)
P1 0.01434(18) 0.01716(19) 0.01290(18) 0.00076(13) -0.00257(13) -0.00849(15)
N1 0.0143(6) 0.0219(7) 0.0161(6) 0.0003(5) -0.0023(5) -0.0100(5)
C1 0.0154(7) 0.0173(7) 0.0170(7) -0.0003(5) -0.0019(5) -0.0081(6)
C2 0.0131(7) 0.0221(8) 0.0190(7) -0.0005(6) -0.0034(5) -0.0091(6)
C3 0.0173(8) 0.0272(9) 0.0398(11) -0.0061(8) -0.0062(7) -0.0062(7)
C4 0.0217(8) 0.0367(10) 0.0188(8) -0.0004(7) -0.0060(6) -0.0152(8)
C5 0.0138(7) 0.0180(7) 0.0176(7) -0.0009(5) -0.0021(5) -0.0077(6)
C6 0.0208(8) 0.0214(8) 0.0187(7) 0.0004(6) -0.0027(6) -0.0083(6)
C7 0.0217(8) 0.0277(9) 0.0190(8) -0.0049(6) -0.0038(6) -0.0059(7)
C8 0.0206(8) 0.0209(8) 0.0307(9) -0.0078(7) -0.0054(7) -0.0068(7)
C9 0.0224(8) 0.0187(8) 0.0299(9) 0.0011(7) -0.0051(7) -0.0104(7)
C10 0.0175(7) 0.0216(8) 0.0193(8) 0.0005(6) -0.0035(6) -0.0110(6)
C11 0.0150(7) 0.0166(7) 0.0137(7) 0.0002(5) -0.0026(5) -0.0056(6)
C12 0.0216(8) 0.0213(8) 0.0224(8) 0.0010(6) -0.0040(6) -0.0114(7)
C13 0.0291(9) 0.0183(8) 0.0250(8) 0.0035(6) -0.0027(7) -0.0100(7)
C14 0.0250(8) 0.0239(8) 0.0187(8) 0.0038(6) -0.0046(6) -0.0036(7)
C15 0.0194(8) 0.0271(8) 0.0200(8) -0.0018(6) -0.0062(6) -0.0058(7)
C16 0.0181(7) 0.0196(8) 0.0186(7) -0.0015(6) -0.0037(6) -0.0078(6)

loop_
_atom_type_symbol
_atom_type_description
_atom_type_scat_dispersion_real
_atom_type_scat_dispersion_imag
_atom_type_scat_source
C C 0.0033 0.0016 'International Tables Vol C Tables 4.2.6.8 and 6.1.1.4'
H H 0.0000 0.0000 'International Tables Vol C Tables 4.2.6.8 and 6.1.1.4'
N N 0.0061 0.0033 'International Tables Vol C Tables 4.2.6.8 and 6.1.1.4'
P P 0.1023 0.0942 'International Tables Vol C Tables 4.2.6.8 and 6.1.1.4'
S S 0.1246 0.1234 'International Tables Vol C Tables 4.2.6.8 and 6.1.1.4'

loop_
_geom_angle_atom_site_label_1
_geom_angle_atom_site_label_2
_geom_angle_atom_site_label_3
_geom_angle
C11 P1 C5 106.98(7)
C11 P1 C1 106.48(7)
C5 P1 C1 104.25(7)
C11 P1 S2 114.06(5)
C5 P1 S2 113.83(5)
C1 P1 S2 110.54(5)
C1 N1 C2 125.56(13)
C1 N1 H1N1 116.4(14)
C2 N1 H1N1 118.0(14)
N1 C1 S1 127.51(12)
N1 C1 P1 112.32(11)
S1 C1 P1 120.13(9)
N1 C2 C3 110.12(13)
N1 C2 C4 108.31(13)
C3 C2 C4 112.21(14)
N1 C2 H2 106.9(11)
C3 C2 H2 109.6(11)
C4 C2 H2 109.6(12)
C2 C3 H3A 110.0(14)
C2 C3 H3C 108.9(13)
H3A C3 H3C 110.7(19)
C2 C3 H3B 110.1(14)
H3A C3 H3B 108(2)
H3C C3 H3B 108.7(19)
C2 C4 H4C 109.6(12)
C2 C4 H4B 109.5(14)
H4C C4 H4B 108.8(17)
C2 C4 H4A 110.9(13)
H4C C4 H4A 108.7(17)
H4B C4 H4A 109.3(18)
C10 C5 C6 119.95(14)
C10 C5 P1 118.83(12)
C6 C5 P1 121.22(12)
C7 C6 C5 119.55(15)
C7 C6 H6 121.1(12)
C5 C6 H6 119.3(12)
C8 C7 C6 120.24(16)
C8 C7 H7 120.3(13)
C6 C7 H7 119.4(13)
C9 C8 C7 120.35(16)
C9 C8 H8 119.5(13)
C7 C8 H8 120.1(13)
C8 C9 C10 120.10(16)
C8 C9 H9 120.8(13)
C10 C9 H9 119.1(13)
C9 C10 C5 119.79(15)
C9 C10 H10 121.9(12)
C5 C10 H10 118.3(12)
C12 C11 C16 119.47(14)
C12 C11 P1 120.86(12)
C16 C11 P1 119.26(12)
C13 C12 C11 119.97(15)
C13 C12 H12 119.1(12)
C11 C12 H12 120.9(12)
C14 C13 C12 120.36(16)
C14 C13 H13 119.5(13)
C12 C13 H13 120.1(13)
C13 C14 C15 119.89(15)
C13 C14 H14 118.9(13)
C15 C14 H14 121.2(13)
C16 C15 C14 120.20(16)
C16 C15 H15 119.9(13)
C14 C15 H15 119.9(13)
C15 C16 C11 120.10(15)
C15 C16 H16 120.6(13)
C11 C16 H16 119.3(13)

loop_
_geom_bond_atom_site_label_1
_geom_bond_atom_site_label_2
_geom_bond_distance
S1 C1 1.6596(15)
S2 P1 1.9608(5)
P1 C11 1.8015(15)
P1 C5 1.8096(16)
P1 C1 1.8657(15)
N1 C1 1.3179(19)
N1 C2 1.4701(18)
N1 H1N1 0.84(2)
C2 C3 1.519(2)
C2 C4 1.520(2)
C2 H2 0.97(2)
C3 H3A 0.98(2)
C3 H3C 0.99(2)
C3 H3B 0.97(3)
C4 H4C 0.97(2)
C4 H4B 0.97(2)
C4 H4A 0.96(2)
C5 C10 1.396(2)
C5 C6 1.399(2)
C6 C7 1.390(2)
C6 H6 0.95(2)
C7 C8 1.385(3)
C7 H7 0.97(2)
C8 C9 1.385(2)
C8 H8 0.91(2)
C9 C10 1.389(2)
C9 H9 0.92(2)
C10 H10 0.93(2)
C11 C12 1.393(2)
C11 C16 1.398(2)
C12 C13 1.389(2)
C12 H12 0.97(2)
C13 C14 1.385(3)
C13 H13 0.91(2)
C14 C15 1.387(3)
C14 H14 0.94(2)
C15 C16 1.387(2)
C15 H15 0.94(2)
C16 H16 0.94(2)
